data_7011932
loop_
_publ_author_name
'Otter, Carl A.'
'Hartshorn, Richard M.'

_publ_section_title
;
 Polydentate ligand construction: preparation of oxime???imine
 complexes via intramolecular condensation reactions
;
_journal_issue 22
_journal_name_full 'Journal of the Chemical Society, Dalton Transactions'
_journal_page_first 4193
_journal_paper_doi 10.1039/b205956h
_journal_year 2002
_chemical_formula_sum 'C12 H31 Cl4 Co N6 O4'
_chemical_formula_weight 524.16
_chemical_name_systematic
; 
? 
;
_space_group_IT_number 14
_symmetry_cell_setting monoclinic
_symmetry_space_group_name_Hall '-P 2ybc'
_symmetry_space_group_name_H-M 'P 1 21/c 1'
_atom_sites_solution_hydrogens geom
_atom_sites_solution_primary direct
_atom_sites_solution_secondary difmap
_audit_creation_method SHELXL-97
_cell_angle_alpha 90.00
_cell_angle_beta 96.683(4)
_cell_angle_gamma 90.00
_cell_formula_units_Z 4
_cell_length_a 14.137(5)
_cell_length_b 11.532(4)
_cell_length_c 14.020(5)
_cell_measurement_temperature 168(2)
_cell_volume 2270.1(14)
_computing_structure_refinement 'SHELXL-97 (Sheldrick, 1997)'
_computing_structure_solution 'SHELXS-97 (Sheldrick, 1990)'
_diffrn_ambient_temperature 168(2)
_diffrn_measured_fraction_theta_full 0.987
_diffrn_measured_fraction_theta_max 0.987
_diffrn_measurement_device_type 'Bruker P4'
_diffrn_measurement_method '\w scans'
_diffrn_radiation_monochromator graphite
_diffrn_radiation_source 'fine-focus sealed tube'
_diffrn_radiation_type MoK\a
_diffrn_radiation_wavelength 0.71073
_diffrn_reflns_av_R_equivalents 0.0289
_diffrn_reflns_av_sigmaI/netI 0.0359
_diffrn_reflns_limit_h_max 17
_diffrn_reflns_limit_h_min -17
_diffrn_reflns_limit_k_max 14
_diffrn_reflns_limit_k_min -14
_diffrn_reflns_limit_l_max 17
_diffrn_reflns_limit_l_min -8
_diffrn_reflns_number 28940
_diffrn_reflns_theta_full 26.42
_diffrn_reflns_theta_max 26.42
_diffrn_reflns_theta_min 2.29
_exptl_absorpt_coefficient_mu 1.256
_exptl_absorpt_correction_type multi-scan
_exptl_absorpt_process_details 'Blessing, Acta Cryst., 1995, A51, 33-38'
_exptl_crystal_colour orange
_exptl_crystal_density_diffrn 1.534
_exptl_crystal_density_method 'not measured'
_exptl_crystal_description block
_exptl_crystal_F_000 1088
_exptl_crystal_size_max 0.4
_exptl_crystal_size_mid 0.2
_exptl_crystal_size_min 0.15
_refine_diff_density_max 0.426
_refine_diff_density_min -0.266
_refine_diff_density_rms 0.049
_refine_ls_extinction_method none
_refine_ls_goodness_of_fit_ref 0.939
_refine_ls_hydrogen_treatment mixed
_refine_ls_matrix_type full
_refine_ls_number_parameters 250
_refine_ls_number_reflns 4609
_refine_ls_number_restraints 0
_refine_ls_restrained_S_all 0.939
_refine_ls_R_factor_all 0.0345
_refine_ls_R_factor_gt 0.0229
_refine_ls_shift/su_max 0.001
_refine_ls_shift/su_mean 0.000
_refine_ls_structure_factor_coef Fsqd
_refine_ls_weighting_details 'calc w=1/[\s^2^(Fo^2^)+(0.0303P)^2^+0.0000P] where P=(Fo^2^+2Fc^2^)/3'
_refine_ls_weighting_scheme calc
_refine_ls_wR_factor_gt 0.0544
_refine_ls_wR_factor_ref 0.0556
_reflns_number_gt 3501
_reflns_number_total 4609
_reflns_threshold_expression >2sigma(I)
_cod_data_source_file b205956h.txt
_cod_data_source_block carbol
_cod_depositor_comments
;
The following automatic conversions were performed:
'_exptl_absorpt_correction_type' value 'multiscan' changed to 'multi-scan'
according to '/home/saulius/struct/CIF-dictionaries/cif_core.dic'
dictionary named 'cif_core.dic' version 2.4.1 from 2010-06-29.

Automatic conversion script
Id: cif_fix_enum 1527 2010-12-29 10:47:43Z saulius 
;
_cod_original_cell_volume 2270.2(14)
_cod_original_sg_symbol_H-M P2(1)/c
_cod_database_code 7011932

loop_
_symmetry_equiv_pos_as_xyz
'x, y, z'
'-x, y+1/2, -z+1/2'
'-x, -y, -z'
'x, -y-1/2, z-1/2'

loop_
_atom_site_label
_atom_site_type_symbol
_atom_site_fract_x
_atom_site_fract_y
_atom_site_fract_z
_atom_site_U_iso_or_equiv
_atom_site_adp_type
_atom_site_occupancy
_atom_site_symmetry_multiplicity
_atom_site_calc_flag
_atom_site_refinement_flags
_atom_site_disorder_assembly
_atom_site_disorder_group
Co1 Co 0.282462(17) 0.46843(2) 0.122234(15) 0.01649(7) Uani 1 1 d . . .
Cl1 Cl 0.38189(3) 0.40986(4) 0.24933(3) 0.02153(11) Uani 1 1 d . . .
Cl3 Cl 0.34684(4) 0.57575(4) 0.47515(3) 0.02854(12) Uani 1 1 d . . .
Cl4 Cl 0.39159(3) 0.45627(5) 0.83561(3) 0.03347(13) Uani 1 1 d . . .
Cl2 Cl 0.04369(4) 0.74343(4) 0.09931(4) 0.03351(13) Uani 1 1 d . . .
N1 N 0.17470(11) 0.45562(13) 0.19572(10) 0.0201(3) Uani 1 1 d . . .
N5 N 0.27869(10) 0.31737(12) 0.05994(9) 0.0159(3) Uani 1 1 d . . .
O1 O 0.11516(9) 0.36313(12) 0.20479(9) 0.0288(3) Uani 1 1 d . . .
H1OX H 0.1227 0.3136 0.1624 0.043 Uiso 1 1 calc R . .
O2 O 0.16625(10) 0.61483(11) -0.01872(9) 0.0296(3) Uani 1 1 d . . .
H2OX H 0.1391 0.6428 0.0262 0.044 Uiso 1 1 d R . .
N3 N 0.39166(11) 0.51941(13) 0.06080(10) 0.0208(3) Uani 1 1 d . . .
H3A H 0.4471 0.4948 0.0958 0.025 Uiso 1 1 calc R . .
H3B H 0.3889 0.4884 0.0001 0.025 Uiso 1 1 calc R . .
N2 N 0.28548(11) 0.61875(12) 0.17485(10) 0.0212(4) Uani 1 1 d . . .
N4 N 0.20141(11) 0.50621(13) 0.00739(10) 0.0194(3) Uani 1 1 d . . .
C7 C 0.23705(12) 0.31662(15) -0.02694(12) 0.0188(4) Uani 1 1 d . . .
N6 N 0.45984(11) 0.08056(13) 0.12782(10) 0.0229(4) Uani 1 1 d . . .
H6A H 0.4490 0.0748 0.1904 0.034 Uiso 1 1 calc R . .
H6B H 0.5235 0.0751 0.1237 0.034 Uiso 1 1 calc R . .
H6C H 0.4289 0.0223 0.0933 0.034 Uiso 1 1 calc R . .
C6 C 0.19191(12) 0.42885(16) -0.05895(12) 0.0188(4) Uani 1 1 d . . .
C1 C 0.16055(13) 0.54404(16) 0.24915(12) 0.0228(4) Uani 1 1 d . . .
C5 C 0.39010(14) 0.64887(16) 0.05536(13) 0.0273(5) Uani 1 1 d . . .
H5A H 0.3436 0.6746 0.0012 0.033 Uiso 1 1 calc R . .
H5B H 0.4538 0.6784 0.0448 0.033 Uiso 1 1 calc R . .
C2 C 0.22683(14) 0.64129(16) 0.23591(12) 0.0240(4) Uani 1 1 d . . .
O3 O 0.16385(11) 0.97311(13) 0.08730(11) 0.0504(4) Uani 1 1 d . . .
H3WA H 0.2064 0.9528 0.0602 0.076 Uiso 1 1 d R . .
H3WB H 0.1285 0.9111 0.0900 0.076 Uiso 1 1 d R . .
C8 C 0.14015(14) 0.44703(16) -0.15674(12) 0.0263(5) Uani 1 1 d . . .
H8A H 0.0976 0.5140 -0.1557 0.039 Uiso 1 1 calc R . .
H8B H 0.1027 0.3777 -0.1762 0.039 Uiso 1 1 calc R . .
H8C H 0.1862 0.4613 -0.2025 0.039 Uiso 1 1 calc R . .
C3 C 0.22403(16) 0.75191(17) 0.29086(13) 0.0359(5) Uani 1 1 d . . .
H3C H 0.2749 0.8034 0.2746 0.054 Uiso 1 1 calc R . .
H3D H 0.2331 0.7352 0.3599 0.054 Uiso 1 1 calc R . .
H3E H 0.1622 0.7897 0.2742 0.054 Uiso 1 1 calc R . .
O4 O 0.09020(10) 0.19417(12) 0.08719(9) 0.0362(4) Uani 1 1 d . . .
H4WA H 0.1135 0.1300 0.0924 0.054 Uiso 1 1 d R . .
H4WB H 0.0542 0.2042 0.0405 0.054 Uiso 1 1 d R . .
C9 C 0.22894(14) 0.21678(17) -0.09470(12) 0.0261(5) Uani 1 1 d . . .
H9A H 0.2635 0.1501 -0.0645 0.039 Uiso 1 1 calc R . .
H9B H 0.2563 0.2380 -0.1534 0.039 Uiso 1 1 calc R . .
H9C H 0.1617 0.1964 -0.1109 0.039 Uiso 1 1 calc R . .
C11 C 0.42400(13) 0.19478(16) 0.08842(13) 0.0221(4) Uani 1 1 d . . .
H11A H 0.4305 0.1988 0.0190 0.027 Uiso 1 1 calc R . .
H11B H 0.4622 0.2583 0.1211 0.027 Uiso 1 1 calc R . .
C4 C 0.36210(14) 0.69513(16) 0.14916(13) 0.0279(5) Uani 1 1 d . . .
H4A H 0.4171 0.6932 0.1997 0.033 Uiso 1 1 calc R . .
H4B H 0.3392 0.7761 0.1413 0.033 Uiso 1 1 calc R . .
C10 C 0.31929(12) 0.20909(15) 0.10406(12) 0.0188(4) Uani 1 1 d . . .
H10A H 0.2824 0.1420 0.0757 0.023 Uiso 1 1 calc R . .
H10B H 0.3138 0.2102 0.1738 0.023 Uiso 1 1 calc R . .
C20 C 0.08729(14) 0.55097(18) 0.31720(13) 0.0329(5) Uani 1 1 d . . .
H20A H 0.0486 0.4803 0.3122 0.049 Uiso 1 1 calc R . .
H20B H 0.0463 0.6184 0.3013 0.049 Uiso 1 1 calc R . .
H20C H 0.1188 0.5588 0.3829 0.049 Uiso 1 1 calc R . .

loop_
_atom_site_aniso_label
_atom_site_aniso_U_11
_atom_site_aniso_U_22
_atom_site_aniso_U_33
_atom_site_aniso_U_23
_atom_site_aniso_U_13
_atom_site_aniso_U_12
Co1 0.02090(14) 0.01580(13) 0.01309(12) 0.00013(10) 0.00336(10) -0.00009(11)
Cl1 0.0248(3) 0.0233(2) 0.0159(2) 0.00059(18) 0.00016(18) -0.0013(2)
Cl3 0.0343(3) 0.0233(3) 0.0285(3) 0.0001(2) 0.0055(2) 0.0003(2)
Cl4 0.0239(3) 0.0577(4) 0.0197(2) -0.0083(2) 0.0062(2) -0.0069(3)
Cl2 0.0301(3) 0.0332(3) 0.0378(3) 0.0027(2) 0.0069(2) 0.0052(2)
N1 0.0219(9) 0.0228(9) 0.0154(7) 0.0027(6) 0.0018(6) 0.0004(7)
N5 0.0153(8) 0.0162(8) 0.0165(7) 0.0009(6) 0.0027(6) -0.0008(6)
O1 0.0301(8) 0.0332(9) 0.0246(7) -0.0021(6) 0.0095(6) -0.0098(7)
O2 0.0436(9) 0.0224(8) 0.0236(7) 0.0053(6) 0.0074(6) 0.0123(7)
N3 0.0237(9) 0.0227(9) 0.0162(7) 0.0003(7) 0.0037(6) -0.0015(7)
N2 0.0299(9) 0.0159(8) 0.0175(8) 0.0003(6) 0.0012(7) 0.0012(7)
N4 0.0228(9) 0.0175(8) 0.0184(8) 0.0043(6) 0.0044(6) 0.0027(7)
C7 0.0185(10) 0.0220(10) 0.0169(9) -0.0001(8) 0.0063(8) -0.0021(8)
N6 0.0241(9) 0.0248(9) 0.0200(8) 0.0005(7) 0.0027(7) 0.0042(7)
C6 0.0162(10) 0.0233(11) 0.0176(9) 0.0023(8) 0.0045(7) -0.0011(8)
C1 0.0245(11) 0.0283(11) 0.0149(9) 0.0005(8) 0.0000(8) 0.0086(9)
C5 0.0348(13) 0.0205(11) 0.0275(10) 0.0049(8) 0.0076(9) -0.0061(9)
C2 0.0322(12) 0.0218(11) 0.0169(9) 0.0002(8) -0.0015(8) 0.0085(9)
O3 0.0491(10) 0.0343(9) 0.0715(11) -0.0049(8) 0.0227(9) -0.0065(8)
C8 0.0290(11) 0.0303(12) 0.0186(9) 0.0026(8) -0.0017(8) -0.0013(9)
C3 0.0497(15) 0.0285(12) 0.0284(11) -0.0078(9) -0.0003(10) 0.0131(11)
O4 0.0354(9) 0.0336(9) 0.0389(8) -0.0031(7) 0.0009(7) -0.0041(7)
C9 0.0301(12) 0.0267(11) 0.0210(10) -0.0049(8) 0.0009(8) 0.0003(9)
C11 0.0238(11) 0.0197(10) 0.0233(10) 0.0028(8) 0.0045(8) 0.0020(9)
C4 0.0379(13) 0.0181(10) 0.0273(10) -0.0007(8) 0.0024(9) -0.0065(9)
C10 0.0216(10) 0.0159(10) 0.0192(9) 0.0016(7) 0.0036(8) 0.0008(8)
C20 0.0318(12) 0.0458(14) 0.0220(10) -0.0037(9) 0.0073(9) 0.0107(10)

loop_
_atom_type_symbol
_atom_type_description
_atom_type_scat_dispersion_real
_atom_type_scat_dispersion_imag
_atom_type_scat_source
C C 0.0033 0.0016 'International Tables Vol C Tables 4.2.6.8 and 6.1.1.4'
H H 0.0000 0.0000 'International Tables Vol C Tables 4.2.6.8 and 6.1.1.4'
N N 0.0061 0.0033 'International Tables Vol C Tables 4.2.6.8 and 6.1.1.4'
O O 0.0106 0.0060 'International Tables Vol C Tables 4.2.6.8 and 6.1.1.4'
Cl Cl 0.1484 0.1585 'International Tables Vol C Tables 4.2.6.8 and 6.1.1.4'
Co Co 0.3494 0.9721 'International Tables Vol C Tables 4.2.6.8 and 6.1.1.4'

loop_
_geom_angle_atom_site_label_1
_geom_angle_atom_site_label_2
_geom_angle_atom_site_label_3
_geom_angle
_geom_angle_site_symmetry_1
_geom_angle_site_symmetry_3
_geom_angle_publ_flag
N2 Co1 N4 95.97(6) . . ?
N2 Co1 N1 81.11(7) . . ?
N4 Co1 N1 91.94(7) . . ?
N2 Co1 N3 84.96(7) . . ?
N4 Co1 N3 89.25(7) . . ?
N1 Co1 N3 166.07(6) . . ?
N2 Co1 N5 176.44(6) . . ?
N4 Co1 N5 81.02(6) . . ?
N1 Co1 N5 100.82(6) . . ?
N3 Co1 N5 93.07(6) . . ?
N2 Co1 Cl1 88.99(5) . . ?
N4 Co1 Cl1 174.66(5) . . ?
N1 Co1 Cl1 90.77(5) . . ?
N3 Co1 Cl1 89.22(5) . . ?
N5 Co1 Cl1 93.95(5) . . ?
C1 N1 O1 114.86(15) . . ?
C1 N1 Co1 115.51(13) . . ?
O1 N1 Co1 129.44(11) . . ?
C7 N5 C10 120.09(15) . . ?
C7 N5 Co1 114.54(12) . . ?
C10 N5 Co1 125.36(11) . . ?
N1 O1 H1OX 109.5 . . ?
N4 O2 H2OX 109.4 . . ?
C5 N3 Co1 108.47(11) . . ?
C5 N3 H3A 110.0 . . ?
Co1 N3 H3A 110.0 . . ?
C5 N3 H3B 110.0 . . ?
Co1 N3 H3B 110.0 . . ?
H3A N3 H3B 108.4 . . ?
C2 N2 C4 126.26(16) . . ?
C2 N2 Co1 117.40(13) . . ?
C4 N2 Co1 116.02(12) . . ?
C6 N4 O2 115.71(14) . . ?
C6 N4 Co1 116.93(13) . . ?
O2 N4 Co1 126.22(11) . . ?
N5 C7 C9 126.92(16) . . ?
N5 C7 C6 114.29(15) . . ?
C9 C7 C6 118.79(15) . . ?
C11 N6 H6A 109.5 . . ?
C11 N6 H6B 109.5 . . ?
H6A N6 H6B 109.5 . . ?
C11 N6 H6C 109.5 . . ?
H6A N6 H6C 109.5 . . ?
H6B N6 H6C 109.5 . . ?
N4 C6 C7 112.36(15) . . ?
N4 C6 C8 124.52(17) . . ?
C7 C6 C8 123.11(16) . . ?
N1 C1 C2 112.33(16) . . ?
N1 C1 C20 125.35(18) . . ?
C2 C1 C20 122.32(17) . . ?
N3 C5 C4 108.15(14) . . ?
N3 C5 H5A 110.1 . . ?
C4 C5 H5A 110.1 . . ?
N3 C5 H5B 110.1 . . ?
C4 C5 H5B 110.1 . . ?
H5A C5 H5B 108.4 . . ?
N2 C2 C1 113.28(16) . . ?
N2 C2 C3 125.04(18) . . ?
C1 C2 C3 121.68(17) . . ?
H3WA O3 H3WB 104.5 . . ?
C6 C8 H8A 109.5 . . ?
C6 C8 H8B 109.5 . . ?
H8A C8 H8B 109.5 . . ?
C6 C8 H8C 109.5 . . ?
H8A C8 H8C 109.5 . . ?
H8B C8 H8C 109.5 . . ?
C2 C3 H3C 109.5 . . ?
C2 C3 H3D 109.5 . . ?
H3C C3 H3D 109.5 . . ?
C2 C3 H3E 109.5 . . ?
H3C C3 H3E 109.5 . . ?
H3D C3 H3E 109.5 . . ?
H4WA O4 H4WB 115.1 . . ?
C7 C9 H9A 109.5 . . ?
C7 C9 H9B 109.5 . . ?
H9A C9 H9B 109.5 . . ?
C7 C9 H9C 109.5 . . ?
H9A C9 H9C 109.5 . . ?
H9B C9 H9C 109.5 . . ?
N6 C11 C10 109.53(14) . . ?
N6 C11 H11A 109.8 . . ?
C10 C11 H11A 109.8 . . ?
N6 C11 H11B 109.8 . . ?
C10 C11 H11B 109.8 . . ?
H11A C11 H11B 108.2 . . ?
N2 C4 C5 106.01(15) . . ?
N2 C4 H4A 110.5 . . ?
C5 C4 H4A 110.5 . . ?
N2 C4 H4B 110.5 . . ?
C5 C4 H4B 110.5 . . ?
H4A C4 H4B 108.7 . . ?
N5 C10 C11 111.46(14) . . ?
N5 C10 H10A 109.3 . . ?
C11 C10 H10A 109.3 . . ?
N5 C10 H10B 109.3 . . ?
C11 C10 H10B 109.3 . . ?
H10A C10 H10B 108.0 . . ?
C1 C20 H20A 109.5 . . ?
C1 C20 H20B 109.5 . . ?
H20A C20 H20B 109.5 . . ?
C1 C20 H20C 109.5 . . ?
H20A C20 H20C 109.5 . . ?
H20B C20 H20C 109.5 . . ?

loop_
_geom_bond_atom_site_label_1
_geom_bond_atom_site_label_2
_geom_bond_distance
_geom_bond_site_symmetry_2
_geom_bond_publ_flag
Co1 N2 1.8825(16) . ?
Co1 N4 1.9146(15) . ?
Co1 N1 1.9416(15) . ?
Co1 N3 1.9443(15) . ?
Co1 N5 1.9466(15) . ?
Co1 Cl1 2.2415(7) . ?
N1 C1 1.295(2) . ?
N1 O1 1.3737(19) . ?
N5 C7 1.290(2) . ?
N5 C10 1.479(2) . ?
O1 H1OX 0.8400 . ?
O2 N4 1.3813(18) . ?
O2 H2OX 0.8399 . ?
N3 C5 1.495(2) . ?
N3 H3A 0.9200 . ?
N3 H3B 0.9200 . ?
N2 C2 1.286(2) . ?
N2 C4 1.473(2) . ?
N4 C6 1.284(2) . ?
C7 C9 1.489(2) . ?
C7 C6 1.489(2) . ?
N6 C11 1.494(2) . ?
N6 H6A 0.9100 . ?
N6 H6B 0.9100 . ?
N6 H6C 0.9100 . ?
C6 C8 1.492(2) . ?
C1 C2 1.487(3) . ?
C1 C20 1.490(2) . ?
C5 C4 1.514(3) . ?
C5 H5A 0.9900 . ?
C5 H5B 0.9900 . ?
C2 C3 1.493(2) . ?
O3 H3WA 0.7833 . ?
O3 H3WB 0.8752 . ?
C8 H8A 0.9800 . ?
C8 H8B 0.9800 . ?
C8 H8C 0.9800 . ?
C3 H3C 0.9800 . ?
C3 H3D 0.9800 . ?
C3 H3E 0.9800 . ?
O4 H4WA 0.8101 . ?
O4 H4WB 0.7900 . ?
C9 H9A 0.9800 . ?
C9 H9B 0.9800 . ?
C9 H9C 0.9800 . ?
C11 C10 1.530(2) . ?
C11 H11A 0.9900 . ?
C11 H11B 0.9900 . ?
C4 H4A 0.9900 . ?
C4 H4B 0.9900 . ?
C10 H10A 0.9900 . ?
C10 H10B 0.9900 . ?
C20 H20A 0.9800 . ?
C20 H20B 0.9800 . ?
C20 H20C 0.9800 . ?
